data_1502058
loop_
_publ_author_name
'Yin, Xiaodong'
'Li, Yongjun'
'Zhu, Yulan'
'Kan, Yuhe'
'Li, Yuliang'
'Zhu, Daoben'

_publ_section_title
;
 Synthesis of a pentalene centered polycyclic fused system.
;
_journal_issue 6
_journal_name_full 'Organic letters'
_journal_page_first 1520
_journal_page_last 1523
_journal_paper_doi 10.1021/ol200213h
_journal_volume 13
_journal_year 2011
_chemical_formula_moiety 'C44 H44 N2'
_chemical_formula_sum 'C44 H44 N2'
_chemical_formula_weight 600.81
_chemical_melting_point 195
_chemical_name_common IB1
_chemical_name_systematic
; 
 ? 
;
_space_group_IT_number 4
_symmetry_cell_setting monoclinic
_symmetry_space_group_name_Hall 'P 2yb'
_symmetry_space_group_name_H-M 'P 1 21 1'
_atom_sites_solution_hydrogens geom
_atom_sites_solution_primary direct
_atom_sites_solution_secondary difmap
_audit_creation_method SHELXL-97
_cell_angle_alpha 90.00
_cell_angle_beta 96.93(3)
_cell_angle_gamma 90.00
_cell_formula_units_Z 2
_cell_length_a 5.4753(11)
_cell_length_b 22.659(5)
_cell_length_c 13.406(3)
_cell_measurement_reflns_used 3639
_cell_measurement_temperature 173(2)
_cell_measurement_theta_max 27.4755
_cell_measurement_theta_min 1.5303
_cell_volume 1651.1(6)
_computing_cell_refinement 'CrystalClear (Rigaku Inc., 2008)'
_computing_data_collection 'CrystalClear (Rigaku Inc., 2008)'
_computing_data_reduction 'CrystalClear (Rigaku Inc., 2008)'
_computing_molecular_graphics
;
 Mercury: visualization and analysis of crystal structures, C. F. Macrae,
 P. R. Edgington, P. McCabe, E. Pidcock, G. P. Shields, R. Taylor,
 M. Towler and J. van de Streek, J. Appl. Cryst., 39, 453-457, 2006.
;
_computing_publication_material 'SHELX-97 (Sheldrick, 1997)'
_computing_structure_refinement 'SHELXL-97 (Sheldrick, 1997)'
_computing_structure_solution 'SHELXS-97 (Sheldrick, 1990)'
_diffrn_ambient_temperature 173(2)
_diffrn_detector_area_resol_mean 28.5714
_diffrn_measured_fraction_theta_full 0.988
_diffrn_measured_fraction_theta_max 0.988
_diffrn_measurement_device_type 'MM007HF + CCD (Saturn724+)'
_diffrn_measurement_method '\w scans at fixed \c = 45\%'
_diffrn_radiation_monochromator Confocal
_diffrn_radiation_source 'Rotating Anode'
_diffrn_radiation_type MoK\a
_diffrn_radiation_wavelength 0.71073
_diffrn_reflns_av_R_equivalents 0.0440
_diffrn_reflns_av_sigmaI/netI 0.0476
_diffrn_reflns_limit_h_max 7
_diffrn_reflns_limit_h_min -4
_diffrn_reflns_limit_k_max 29
_diffrn_reflns_limit_k_min -26
_diffrn_reflns_limit_l_max 17
_diffrn_reflns_limit_l_min -17
_diffrn_reflns_number 7941
_diffrn_reflns_theta_full 27.48
_diffrn_reflns_theta_max 27.48
_diffrn_reflns_theta_min 3.06
_exptl_absorpt_coefficient_mu 0.069
_exptl_absorpt_correction_T_max 1.0000
_exptl_absorpt_correction_T_min 0.7028
_exptl_absorpt_correction_type multi-scan
_exptl_absorpt_process_details 'CrystalClear (Rigaku Inc., 2008)'
_exptl_crystal_colour black
_exptl_crystal_density_diffrn 1.209
_exptl_crystal_density_method 'not measured'
_exptl_crystal_description block
_exptl_crystal_F_000 644
_exptl_crystal_size_max 0.40
_exptl_crystal_size_mid 0.34
_exptl_crystal_size_min 0.31
_refine_diff_density_max 0.212
_refine_diff_density_min -0.185
_refine_diff_density_rms 0.041
_refine_ls_abs_structure_details 'Flack H D (1983), Acta Cryst. A39, 876-881'
_refine_ls_abs_structure_Flack -1(4)
_refine_ls_extinction_method none
_refine_ls_goodness_of_fit_ref 1.054
_refine_ls_hydrogen_treatment constr
_refine_ls_matrix_type full
_refine_ls_number_parameters 415
_refine_ls_number_reflns 3831
_refine_ls_number_restraints 1
_refine_ls_restrained_S_all 1.053
_refine_ls_R_factor_all 0.0550
_refine_ls_R_factor_gt 0.0503
_refine_ls_shift/su_max 0.004
_refine_ls_shift/su_mean 0.001
_refine_ls_structure_factor_coef Fsqd
_refine_ls_weighting_details 'calc w=1/[\s^2^(Fo^2^)+(0.0516P)^2^+0.4339P] where P=(Fo^2^+2Fc^2^)/3'
_refine_ls_weighting_scheme calc
_refine_ls_wR_factor_gt 0.1148
_refine_ls_wR_factor_ref 0.1188
_reflns_number_gt 3521
_reflns_number_total 3831
_reflns_threshold_expression >2sigma(I)
_cod_data_source_file ol200213h_si_002.cif
_cod_data_source_block a
_cod_original_cell_volume 1651.0(6)
_cod_original_sg_symbol_H-M P2(1)
_cod_database_code 1502058

loop_
_symmetry_equiv_pos_as_xyz
'x, y, z'
'-x, y+1/2, -z'

loop_
_atom_site_label
_atom_site_type_symbol
_atom_site_fract_x
_atom_site_fract_y
_atom_site_fract_z
_atom_site_U_iso_or_equiv
_atom_site_adp_type
_atom_site_occupancy
_atom_site_symmetry_multiplicity
_atom_site_calc_flag
_atom_site_refinement_flags
N1 N 0.0491(4) 0.02780(10) 0.63987(17) 0.0241(5) Uani 1 1 d .
N2 N 0.6761(4) -0.06012(10) 1.02835(17) 0.0222(5) Uani 1 1 d .
C3 C 0.5343(5) 0.05108(12) 0.8350(2) 0.0218(5) Uani 1 1 d .
C4 C 0.9132(5) 0.00150(13) 1.1615(2) 0.0250(6) Uani 1 1 d .
H4A H 0.7836 0.0322 1.1573 0.030 Uiso 1 1 calc R
H4B H 0.8782 -0.0275 1.2132 0.030 Uiso 1 1 calc R
C5 C 0.2644(5) -0.02852(12) 0.7985(2) 0.0234(6) Uani 1 1 d .
C6 C 0.9063(5) -0.02943(12) 1.0603(2) 0.0236(6) Uani 1 1 d .
H6A H 0.9346 0.0002 1.0087 0.028 Uiso 1 1 calc R
H6B H 1.0429 -0.0583 1.0641 0.028 Uiso 1 1 calc R
C7 C 0.4627(5) -0.00367(12) 0.8686(2) 0.0233(6) Uani 1 1 d .
C8 C 0.7114(5) 0.09307(11) 0.8866(2) 0.0218(5) Uani 1 1 d .
C9 C -0.1887(5) -0.03319(13) 0.5069(2) 0.0247(6) Uani 1 1 d .
H9A H -0.0587 -0.0637 0.5101 0.030 Uiso 1 1 calc R
H9B H -0.1550 -0.0037 0.4558 0.030 Uiso 1 1 calc R
C10 C 0.4066(5) -0.13833(12) 1.0031(2) 0.0232(6) Uani 1 1 d .
C11 C 0.0317(6) -0.13873(13) 0.6801(2) 0.0273(6) Uani 1 1 d .
H11A H 0.1544 -0.1205 0.6461 0.033 Uiso 1 1 calc R
C12 C 0.3175(5) 0.10649(12) 0.6654(2) 0.0227(6) Uani 1 1 d .
C13 C 0.1932(5) -0.08329(12) 0.8333(2) 0.0227(6) Uani 1 1 d .
C14 C 1.1615(5) 0.02983(13) 1.1927(2) 0.0273(6) Uani 1 1 d .
H14A H 1.1949 0.0592 1.1414 0.033 Uiso 1 1 calc R
H14B H 1.2909 -0.0008 1.1955 0.033 Uiso 1 1 calc R
C15 C 0.0188(5) -0.12557(11) 0.7805(2) 0.0227(5) Uani 1 1 d .
C16 C 0.5090(5) -0.04737(11) 0.9469(2) 0.0219(5) Uani 1 1 d .
C17 C -0.4401(5) -0.06191(14) 0.4754(2) 0.0268(6) Uani 1 1 d .
H17A H -0.4712 -0.0922 0.5256 0.032 Uiso 1 1 calc R
H17B H -0.5703 -0.0315 0.4745 0.032 Uiso 1 1 calc R
C18 C 0.8913(5) 0.11921(12) 0.8357(2) 0.0266(6) Uani 1 1 d .
H18A H 0.8960 0.1110 0.7665 0.032 Uiso 1 1 calc R
C19 C -0.1818(5) -0.00332(13) 0.6084(2) 0.0241(6) Uani 1 1 d .
H19A H -0.3195 0.0252 0.6058 0.029 Uiso 1 1 calc R
H19B H -0.2076 -0.0335 0.6595 0.029 Uiso 1 1 calc R
C20 C 0.7022(5) 0.10770(12) 0.9870(2) 0.0261(6) Uani 1 1 d .
H20A H 0.5786 0.0910 1.0224 0.031 Uiso 1 1 calc R
C21 C 0.1056(5) 0.08392(12) 0.6045(2) 0.0241(6) Uani 1 1 d .
C22 C 0.6156(5) -0.11572(12) 1.0643(2) 0.0227(5) Uani 1 1 d .
C23 C 0.7384(5) -0.14794(12) 1.1433(2) 0.0260(6) Uani 1 1 d .
H23A H 0.8807 -0.1325 1.1821 0.031 Uiso 1 1 calc R
C24 C 0.3184(5) -0.19404(13) 1.0260(2) 0.0279(6) Uani 1 1 d .
H24A H 0.1772 -0.2101 0.9872 0.034 Uiso 1 1 calc R
C25 C 0.2184(5) 0.01509(12) 0.7203(2) 0.0228(6) Uani 1 1 d .
C26 C 0.3857(5) 0.06163(12) 0.7393(2) 0.0219(5) Uani 1 1 d .
C27 C 1.4204(6) 0.08911(16) 1.3304(2) 0.0377(7) Uani 1 1 d .
H27A H 1.4200 0.1022 1.4008 0.045 Uiso 1 1 calc R
H27B H 1.5521 0.0593 1.3293 0.045 Uiso 1 1 calc R
C28 C -0.1329(6) -0.17831(14) 0.6285(2) 0.0334(7) Uani 1 1 d .
H28A H -0.1208 -0.1876 0.5602 0.040 Uiso 1 1 calc R
C29 C 0.6473(6) -0.20307(13) 1.1636(2) 0.0321(7) Uani 1 1 d .
H29A H 0.7272 -0.2258 1.2175 0.039 Uiso 1 1 calc R
C30 C -0.7034(5) -0.11748(13) 0.3330(2) 0.0307(6) Uani 1 1 d .
H30A H -0.8337 -0.0879 0.3396 0.037 Uiso 1 1 calc R
H30B H -0.7055 -0.1265 0.2607 0.037 Uiso 1 1 calc R
C31 C 1.1741(5) 0.06032(15) 1.2950(2) 0.0331(7) Uani 1 1 d .
H31A H 1.0442 0.0909 1.2915 0.040 Uiso 1 1 calc R
H31B H 1.1378 0.0308 1.3457 0.040 Uiso 1 1 calc R
C32 C -0.0221(5) 0.11635(13) 0.5279(2) 0.0284(6) Uani 1 1 d .
H32A H -0.1643 0.1008 0.4891 0.034 Uiso 1 1 calc R
C33 C 0.8734(6) 0.14664(13) 1.0358(2) 0.0325(7) Uani 1 1 d .
H33A H 0.8651 0.1566 1.1041 0.039 Uiso 1 1 calc R
C34 C -0.3145(6) -0.20400(14) 0.6778(3) 0.0355(7) Uani 1 1 d .
H34A H -0.4310 -0.2299 0.6424 0.043 Uiso 1 1 calc R
C35 C -0.1597(5) -0.15352(12) 0.8301(2) 0.0275(6) Uani 1 1 d .
H35A H -0.1669 -0.1461 0.8994 0.033 Uiso 1 1 calc R
C36 C 0.4017(5) 0.16287(13) 0.6440(2) 0.0287(6) Uani 1 1 d .
H36A H 0.5442 0.1788 0.6820 0.034 Uiso 1 1 calc R
C37 C 0.4387(6) -0.22556(13) 1.1055(2) 0.0308(6) Uani 1 1 d .
H37A H 0.3782 -0.2633 1.1211 0.037 Uiso 1 1 calc R
C38 C -0.4534(5) -0.09049(14) 0.3723(2) 0.0308(7) Uani 1 1 d .
H38A H -0.3270 -0.1219 0.3750 0.037 Uiso 1 1 calc R
H38B H -0.4114 -0.0604 0.3236 0.037 Uiso 1 1 calc R
C39 C 0.2750(6) 0.19504(14) 0.5670(2) 0.0348(7) Uani 1 1 d .
H39A H 0.3316 0.2334 0.5524 0.042 Uiso 1 1 calc R
C40 C 1.0549(5) 0.17095(13) 0.9859(2) 0.0320(7) Uani 1 1 d .
H40A H 1.1732 0.1969 1.0199 0.038 Uiso 1 1 calc R
C41 C -0.3267(6) -0.19218(14) 0.7781(3) 0.0348(7) Uani 1 1 d .
H41A H -0.4496 -0.2105 0.8118 0.042 Uiso 1 1 calc R
C42 C 0.0648(6) 0.17239(14) 0.5098(3) 0.0363(7) Uani 1 1 d .
H42A H -0.0196 0.1958 0.4578 0.044 Uiso 1 1 calc R
C43 C 1.0635(5) 0.15725(13) 0.8858(3) 0.0316(7) Uani 1 1 d .
H43A H 1.1881 0.1740 0.8511 0.038 Uiso 1 1 calc R
C44 C -0.7622(7) -0.17334(16) 0.3878(3) 0.0469(9) Uani 1 1 d .
H44A H -0.9227 -0.1885 0.3586 0.070 Uiso 1 1 calc R
H44B H -0.7668 -0.1645 0.4591 0.070 Uiso 1 1 calc R
H44C H -0.6352 -0.2030 0.3809 0.070 Uiso 1 1 calc R
C45 C 0.3401(5) -0.09393(12) 0.9283(2) 0.0223(5) Uani 1 1 d .
C46 C 1.4794(7) 0.14155(16) 1.2672(3) 0.0497(9) Uani 1 1 d .
H46A H 1.6401 0.1578 1.2938 0.075 Uiso 1 1 calc R
H46B H 1.3527 0.1719 1.2694 0.075 Uiso 1 1 calc R
H46C H 1.4837 0.1289 1.1976 0.075 Uiso 1 1 calc R

loop_
_atom_site_aniso_label
_atom_site_aniso_U_11
_atom_site_aniso_U_22
_atom_site_aniso_U_33
_atom_site_aniso_U_23
_atom_site_aniso_U_13
_atom_site_aniso_U_12
N1 0.0272(12) 0.0232(11) 0.0209(12) -0.0016(9) -0.0016(9) -0.0023(9)
N2 0.0241(11) 0.0220(11) 0.0195(11) 0.0011(9) -0.0019(9) -0.0008(9)
C3 0.0236(13) 0.0217(12) 0.0199(13) -0.0009(10) 0.0017(10) 0.0000(10)
C4 0.0278(14) 0.0263(13) 0.0201(13) -0.0015(11) -0.0002(11) -0.0001(11)
C5 0.0258(13) 0.0216(13) 0.0222(14) 0.0005(11) 0.0006(11) -0.0015(11)
C6 0.0221(13) 0.0240(13) 0.0241(14) -0.0007(11) 0.0004(10) -0.0032(11)
C7 0.0244(13) 0.0238(13) 0.0203(14) -0.0015(11) -0.0026(11) -0.0013(11)
C8 0.0236(13) 0.0194(11) 0.0217(13) 0.0001(10) 0.0002(10) 0.0008(10)
C9 0.0261(13) 0.0279(14) 0.0196(13) -0.0004(11) 0.0002(11) -0.0026(11)
C10 0.0249(13) 0.0244(12) 0.0208(14) -0.0020(11) 0.0043(11) 0.0008(11)
C11 0.0323(15) 0.0231(13) 0.0263(15) -0.0008(11) 0.0025(12) -0.0029(12)
C12 0.0266(13) 0.0222(12) 0.0191(14) -0.0012(10) 0.0021(10) 0.0005(11)
C13 0.0234(13) 0.0237(12) 0.0215(14) -0.0035(10) 0.0050(10) -0.0001(10)
C14 0.0271(14) 0.0288(14) 0.0251(15) -0.0021(12) 0.0001(11) -0.0022(11)
C15 0.0237(13) 0.0189(11) 0.0244(14) -0.0016(10) -0.0008(11) 0.0003(10)
C16 0.0231(12) 0.0228(13) 0.0188(13) -0.0025(10) -0.0010(10) 0.0004(10)
C17 0.0250(14) 0.0333(14) 0.0216(14) -0.0028(12) 0.0006(11) -0.0023(12)
C18 0.0266(13) 0.0255(14) 0.0284(15) -0.0030(11) 0.0056(11) -0.0003(11)
C19 0.0232(13) 0.0291(14) 0.0189(13) -0.0031(11) -0.0013(10) -0.0010(11)
C20 0.0329(15) 0.0246(13) 0.0206(14) 0.0012(11) 0.0025(11) -0.0028(12)
C21 0.0275(14) 0.0237(13) 0.0204(13) -0.0020(11) -0.0003(11) -0.0008(11)
C22 0.0257(13) 0.0223(12) 0.0208(13) 0.0002(10) 0.0050(10) 0.0006(10)
C23 0.0292(14) 0.0252(13) 0.0221(14) -0.0022(11) -0.0025(11) 0.0018(11)
C24 0.0289(14) 0.0252(13) 0.0290(15) -0.0014(11) 0.0003(12) -0.0026(11)
C25 0.0248(13) 0.0231(13) 0.0204(13) -0.0005(10) 0.0026(10) 0.0000(11)
C26 0.0239(13) 0.0218(12) 0.0194(13) -0.0010(10) 0.0004(10) -0.0018(10)
C27 0.0340(16) 0.0449(18) 0.0325(17) -0.0128(15) -0.0028(13) -0.0039(14)
C28 0.0472(18) 0.0298(15) 0.0222(15) -0.0046(12) -0.0005(13) -0.0083(13)
C29 0.0383(16) 0.0266(14) 0.0295(16) 0.0033(12) -0.0041(13) 0.0035(13)
C30 0.0290(14) 0.0331(15) 0.0283(15) -0.0063(12) -0.0041(12) 0.0008(12)
C31 0.0326(16) 0.0403(17) 0.0253(15) -0.0051(13) -0.0010(12) -0.0028(14)
C32 0.0333(14) 0.0305(14) 0.0201(14) 0.0001(11) -0.0022(11) -0.0004(12)
C33 0.0394(17) 0.0294(14) 0.0257(15) -0.0036(12) -0.0075(13) 0.0014(12)
C34 0.0376(17) 0.0321(16) 0.0351(18) -0.0039(13) -0.0032(14) -0.0120(13)
C35 0.0292(14) 0.0262(14) 0.0273(16) -0.0035(11) 0.0045(12) -0.0042(11)
C36 0.0321(15) 0.0262(14) 0.0272(15) -0.0014(12) 0.0006(12) -0.0036(12)
C37 0.0389(16) 0.0226(14) 0.0301(16) 0.0015(12) 0.0009(13) -0.0019(12)
C38 0.0279(15) 0.0369(16) 0.0267(15) -0.0054(13) -0.0011(12) -0.0055(13)
C39 0.0421(17) 0.0258(14) 0.0341(17) 0.0045(13) -0.0050(14) -0.0062(13)
C40 0.0326(15) 0.0228(13) 0.0376(17) -0.0054(13) -0.0076(13) -0.0030(12)
C41 0.0314(15) 0.0342(16) 0.0389(18) -0.0014(14) 0.0047(13) -0.0107(13)
C42 0.0434(18) 0.0303(15) 0.0327(17) 0.0057(13) -0.0060(14) -0.0002(14)
C43 0.0290(15) 0.0237(14) 0.0426(18) -0.0006(12) 0.0067(13) -0.0024(12)
C44 0.0431(19) 0.0382(17) 0.057(2) 0.0044(17) -0.0059(17) -0.0105(16)
C45 0.0241(13) 0.0206(12) 0.0219(14) -0.0005(11) 0.0017(10) 0.0009(10)
C46 0.047(2) 0.0365(17) 0.064(3) -0.0150(17) -0.0018(18) -0.0103(16)

loop_
_atom_type_symbol
_atom_type_description
_atom_type_scat_dispersion_real
_atom_type_scat_dispersion_imag
_atom_type_scat_source
C C 0.0033 0.0016 'International Tables Vol C Tables 4.2.6.8 and 6.1.1.4'
H H 0.0000 0.0000 'International Tables Vol C Tables 4.2.6.8 and 6.1.1.4'
N N 0.0061 0.0033 'International Tables Vol C Tables 4.2.6.8 and 6.1.1.4'

loop_
_geom_angle_atom_site_label_1
_geom_angle_atom_site_label_2
_geom_angle_atom_site_label_3
_geom_angle
C25 N1 C21 107.6(2)
C25 N1 C19 127.3(2)
C21 N1 C19 123.8(2)
C16 N2 C22 107.5(2)
C16 N2 C6 127.2(2)
C22 N2 C6 124.0(2)
C7 C3 C26 106.4(2)
C7 C3 C8 128.3(2)
C26 C3 C8 125.2(2)
C14 C4 C6 111.4(2)
C14 C4 H4A 109.3
C6 C4 H4A 109.3
C14 C4 H4B 109.3
C6 C4 H4B 109.3
H4A C4 H4B 108.0
C13 C5 C25 145.1(3)
C13 C5 C7 110.1(2)
C25 C5 C7 104.7(2)
N2 C6 C4 114.1(2)
N2 C6 H6A 108.7
C4 C6 H6A 108.7
N2 C6 H6B 108.7
C4 C6 H6B 108.7
H6A C6 H6B 107.6
C3 C7 C16 144.6(3)
C3 C7 C5 110.6(2)
C16 C7 C5 104.8(2)
C20 C8 C18 118.8(2)
C20 C8 C3 120.7(2)
C18 C8 C3 120.6(2)
C19 C9 C17 111.1(2)
C19 C9 H9A 109.4
C17 C9 H9A 109.4
C19 C9 H9B 109.4
C17 C9 H9B 109.4
H9A C9 H9B 108.0
C24 C10 C22 118.3(3)
C24 C10 C45 136.1(3)
C22 C10 C45 105.6(2)
C15 C11 C28 120.9(3)
C15 C11 H11A 119.6
C28 C11 H11A 119.6
C36 C12 C21 118.3(3)
C36 C12 C26 136.3(3)
C21 C12 C26 105.4(2)
C5 C13 C45 107.1(2)
C5 C13 C15 127.5(3)
C45 C13 C15 125.2(2)
C4 C14 C31 112.4(3)
C4 C14 H14A 109.1
C31 C14 H14A 109.1
C4 C14 H14B 109.1
C31 C14 H14B 109.1
H14A C14 H14B 107.9
C11 C15 C35 118.9(2)
C11 C15 C13 120.0(3)
C35 C15 C13 121.1(3)
N2 C16 C45 110.2(2)
N2 C16 C7 140.1(3)
C45 C16 C7 109.4(2)
C38 C17 C9 111.9(2)
C38 C17 H17A 109.2
C9 C17 H17A 109.2
C38 C17 H17B 109.2
C9 C17 H17B 109.2
H17A C17 H17B 107.9
C43 C18 C8 120.3(3)
C43 C18 H18A 119.8
C8 C18 H18A 119.8
N1 C19 C9 113.6(2)
N1 C19 H19A 108.8
C9 C19 H19A 108.8
N1 C19 H19B 108.8
C9 C19 H19B 108.8
H19A C19 H19B 107.7
C33 C20 C8 120.2(3)
C33 C20 H20A 119.9
C8 C20 H20A 119.9
C32 C21 N1 128.3(3)
C32 C21 C12 122.4(3)
N1 C21 C12 109.1(2)
C23 C22 N2 128.3(2)
C23 C22 C10 122.1(3)
N2 C22 C10 109.5(2)
C29 C23 C22 118.1(3)
C29 C23 H23A 120.9
C22 C23 H23A 120.9
C37 C24 C10 119.4(3)
C37 C24 H24A 120.3
C10 C24 H24A 120.3
N1 C25 C26 110.6(2)
N1 C25 C5 139.6(3)
C26 C25 C5 109.4(2)
C25 C26 C12 107.3(2)
C25 C26 C3 108.7(2)
C12 C26 C3 142.7(3)
C46 C27 C31 113.7(3)
C46 C27 H27A 108.8
C31 C27 H27A 108.8
C46 C27 H27B 108.8
C31 C27 H27B 108.8
H27A C27 H27B 107.7
C34 C28 C11 119.4(3)
C34 C28 H28A 120.3
C11 C28 H28A 120.3
C23 C29 C37 120.6(3)
C23 C29 H29A 119.7
C37 C29 H29A 119.7
C44 C30 C38 113.6(3)
C44 C30 H30A 108.9
C38 C30 H30A 108.9
C44 C30 H30B 108.9
C38 C30 H30B 108.9
H30A C30 H30B 107.7
C27 C31 C14 114.6(3)
C27 C31 H31A 108.6
C14 C31 H31A 108.6
C27 C31 H31B 108.6
C14 C31 H31B 108.6
H31A C31 H31B 107.6
C21 C32 C42 117.6(3)
C21 C32 H32A 121.2
C42 C32 H32A 121.2
C40 C33 C20 120.7(3)
C40 C33 H33A 119.7
C20 C33 H33A 119.7
C41 C34 C28 120.3(3)
C41 C34 H34A 119.9
C28 C34 H34A 119.9
C41 C35 C15 120.2(3)
C41 C35 H35A 119.9
C15 C35 H35A 119.9
C39 C36 C12 119.1(3)
C39 C36 H36A 120.4
C12 C36 H36A 120.4
C24 C37 C29 121.5(3)
C24 C37 H37A 119.3
C29 C37 H37A 119.3
C17 C38 C30 115.2(3)
C17 C38 H38A 108.5
C30 C38 H38A 108.5
C17 C38 H38B 108.5
C30 C38 H38B 108.5
H38A C38 H38B 107.5
C36 C39 C42 121.4(3)
C36 C39 H39A 119.3
C42 C39 H39A 119.3
C33 C40 C43 119.5(3)
C33 C40 H40A 120.3
C43 C40 H40A 120.3
C34 C41 C35 120.2(3)
C34 C41 H41A 119.9
C35 C41 H41A 119.9
C32 C42 C39 121.0(3)
C32 C42 H42A 119.5
C39 C42 H42A 119.5
C40 C43 C18 120.5(3)
C40 C43 H43A 119.8
C18 C43 H43A 119.8
C30 C44 H44A 109.5
C30 C44 H44B 109.5
H44A C44 H44B 109.5
C30 C44 H44C 109.5
H44A C44 H44C 109.5
H44B C44 H44C 109.5
C16 C45 C10 107.2(2)
C16 C45 C13 108.5(2)
C10 C45 C13 143.3(3)
C27 C46 H46A 109.5
C27 C46 H46B 109.5
H46A C46 H46B 109.5
C27 C46 H46C 109.5
H46A C46 H46C 109.5
H46B C46 H46C 109.5

loop_
_geom_bond_atom_site_label_1
_geom_bond_atom_site_label_2
_geom_bond_distance
N1 C25 1.365(3)
N1 C21 1.404(4)
N1 C19 1.465(3)
N2 C16 1.368(3)
N2 C22 1.402(3)
N2 C6 1.458(3)
C3 C7 1.392(4)
C3 C26 1.454(4)
C3 C8 1.471(3)
C4 C14 1.516(4)
C4 C6 1.523(4)
C4 H4A 0.9900
C4 H4B 0.9900
C5 C13 1.397(4)
C5 C25 1.441(4)
C5 C7 1.460(3)
C6 H6A 0.9900
C6 H6B 0.9900
C7 C16 1.443(4)
C8 C20 1.394(4)
C8 C18 1.396(4)
C9 C19 1.516(4)
C9 C17 1.535(4)
C9 H9A 0.9900
C9 H9B 0.9900
C10 C24 1.399(4)
C10 C22 1.421(4)
C10 C45 1.436(4)
C11 C15 1.388(4)
C11 C28 1.395(4)
C11 H11A 0.9500
C12 C36 1.399(4)
C12 C21 1.430(4)
C12 C26 1.437(4)
C13 C45 1.442(4)
C13 C15 1.472(4)
C14 C31 1.529(4)
C14 H14A 0.9900
C14 H14B 0.9900
C15 C35 1.398(4)
C16 C45 1.406(4)
C17 C38 1.520(4)
C17 H17A 0.9900
C17 H17B 0.9900
C18 C43 1.390(4)
C18 H18A 0.9500
C19 H19A 0.9900
C19 H19B 0.9900
C20 C33 1.391(4)
C20 H20A 0.9500
C21 C32 1.382(4)
C22 C23 1.391(4)
C23 C29 1.384(4)
C23 H23A 0.9500
C24 C37 1.382(4)
C24 H24A 0.9500
C25 C26 1.400(4)
C27 C46 1.516(5)
C27 C31 1.521(4)
C27 H27A 0.9900
C27 H27B 0.9900
C28 C34 1.386(5)
C28 H28A 0.9500
C29 C37 1.399(4)
C29 H29A 0.9500
C30 C44 1.517(5)
C30 C38 1.533(4)
C30 H30A 0.9900
C30 H30B 0.9900
C31 H31A 0.9900
C31 H31B 0.9900
C32 C42 1.388(4)
C32 H32A 0.9500
C33 C40 1.378(5)
C33 H33A 0.9500
C34 C41 1.381(5)
C34 H34A 0.9500
C35 C41 1.391(4)
C35 H35A 0.9500
C36 C39 1.381(4)
C36 H36A 0.9500
C37 H37A 0.9500
C38 H38A 0.9900
C38 H38B 0.9900
C39 C42 1.401(4)
C39 H39A 0.9500
C40 C43 1.383(5)
C40 H40A 0.9500
C41 H41A 0.9500
C42 H42A 0.9500
C43 H43A 0.9500
C44 H44A 0.9800
C44 H44B 0.9800
C44 H44C 0.9800
C46 H46A 0.9800
C46 H46B 0.9800
C46 H46C 0.9800

loop_
_geom_torsion_atom_site_label_1
_geom_torsion_atom_site_label_2
_geom_torsion_atom_site_label_3
_geom_torsion_atom_site_label_4
_geom_torsion
C16 N2 C6 C4 115.1(3)
C22 N2 C6 C4 -79.4(3)
C14 C4 C6 N2 177.1(2)
C26 C3 C7 C16 177.2(4)
C8 C3 C7 C16 -6.6(6)
C26 C3 C7 C5 -1.9(3)
C8 C3 C7 C5 174.3(3)
C13 C5 C7 C3 -179.7(3)
C25 C5 C7 C3 -0.5(3)
C13 C5 C7 C16 0.9(3)
C25 C5 C7 C16 -180.0(3)
C7 C3 C8 C20 -46.9(4)
C26 C3 C8 C20 128.6(3)
C7 C3 C8 C18 133.3(3)
C26 C3 C8 C18 -51.2(4)
C25 C5 C13 C45 -176.9(4)
C7 C5 C13 C45 1.7(3)
C25 C5 C13 C15 8.3(6)
C7 C5 C13 C15 -173.1(2)
C6 C4 C14 C31 -179.1(2)
C28 C11 C15 C35 1.2(4)
C28 C11 C15 C13 -179.5(3)
C5 C13 C15 C11 45.1(4)
C45 C13 C15 C11 -128.8(3)
C5 C13 C15 C35 -135.6(3)
C45 C13 C15 C35 50.5(4)
C22 N2 C16 C45 -0.3(3)
C6 N2 C16 C45 167.1(3)
C22 N2 C16 C7 -173.2(3)
C6 N2 C16 C7 -5.7(6)
C3 C7 C16 N2 -9.4(7)
C5 C7 C16 N2 169.7(3)
C3 C7 C16 C45 177.7(4)
C5 C7 C16 C45 -3.2(3)
C19 C9 C17 C38 178.2(2)
C20 C8 C18 C43 2.5(4)
C3 C8 C18 C43 -177.7(2)
C25 N1 C19 C9 -115.5(3)
C21 N1 C19 C9 79.5(3)
C17 C9 C19 N1 -176.7(2)
C18 C8 C20 C33 -1.5(4)
C3 C8 C20 C33 178.8(2)
C25 N1 C21 C32 -176.3(3)
C19 N1 C21 C32 -8.7(4)
C25 N1 C21 C12 0.1(3)
C19 N1 C21 C12 167.7(3)
C36 C12 C21 C32 -2.0(4)
C26 C12 C21 C32 176.3(3)
C36 C12 C21 N1 -178.6(2)
C26 C12 C21 N1 -0.3(3)
C16 N2 C22 C23 177.3(3)
C6 N2 C22 C23 9.4(4)
C16 N2 C22 C10 0.5(3)
C6 N2 C22 C10 -167.5(2)
C24 C10 C22 C23 2.2(4)
C45 C10 C22 C23 -177.5(3)
C24 C10 C22 N2 179.3(2)
C45 C10 C22 N2 -0.4(3)
N2 C22 C23 C29 -178.3(3)
C10 C22 C23 C29 -1.8(4)
C22 C10 C24 C37 -1.1(4)
C45 C10 C24 C37 178.4(3)
C21 N1 C25 C26 0.1(3)
C19 N1 C25 C26 -166.9(3)
C21 N1 C25 C5 171.5(3)
C19 N1 C25 C5 4.5(5)
C13 C5 C25 N1 10.0(7)
C7 C5 C25 N1 -168.7(3)
C13 C5 C25 C26 -178.6(4)
C7 C5 C25 C26 2.8(3)
N1 C25 C26 C12 -0.3(3)
C5 C25 C26 C12 -174.4(2)
N1 C25 C26 C3 170.1(2)
C5 C25 C26 C3 -4.0(3)
C36 C12 C26 C25 178.2(3)
C21 C12 C26 C25 0.3(3)
C36 C12 C26 C3 13.4(7)
C21 C12 C26 C3 -164.5(4)
C7 C3 C26 C25 3.6(3)
C8 C3 C26 C25 -172.7(3)
C7 C3 C26 C12 168.3(4)
C8 C3 C26 C12 -8.0(6)
C15 C11 C28 C34 1.1(5)
C22 C23 C29 C37 0.4(4)
C46 C27 C31 C14 67.1(4)
C4 C14 C31 C27 179.5(3)
N1 C21 C32 C42 177.1(3)
C12 C21 C32 C42 1.1(4)
C8 C20 C33 C40 -0.4(4)
C11 C28 C34 C41 -2.3(5)
C11 C15 C35 C41 -2.4(4)
C13 C15 C35 C41 178.4(3)
C21 C12 C36 C39 1.4(4)
C26 C12 C36 C39 -176.2(3)
C10 C24 C37 C29 -0.2(5)
C23 C29 C37 C24 0.5(5)
C9 C17 C38 C30 -177.0(3)
C44 C30 C38 C17 -71.4(4)
C12 C36 C39 C42 -0.1(5)
C20 C33 C40 C43 1.2(4)
C28 C34 C41 C35 1.2(5)
C15 C35 C41 C34 1.2(5)
C21 C32 C42 C39 0.2(5)
C36 C39 C42 C32 -0.7(5)
C33 C40 C43 C18 -0.1(4)
C8 C18 C43 C40 -1.8(4)
N2 C16 C45 C10 0.1(3)
C7 C16 C45 C10 175.2(2)
N2 C16 C45 C13 -170.8(2)
C7 C16 C45 C13 4.3(3)
C24 C10 C45 C16 -179.4(3)
C22 C10 C45 C16 0.2(3)
C24 C10 C45 C13 -13.9(7)
C22 C10 C45 C13 165.7(4)
C5 C13 C45 C16 -3.7(3)
C15 C13 C45 C16 171.3(3)
C5 C13 C45 C10 -169.1(4)
C15 C13 C45 C10 5.9(6)
